data_7031431
loop_
_publ_author_name
'Davies, Laura H.'
'Harrington, Ross W.'
'Clegg, William'
'Higham, Lee J.'

_publ_section_title
;
 (B)R2BodPR2: highly fluorescent alternatives to PPh3 and PhPCy2.
;
_journal_issue 36
_journal_name_full 'Dalton transactions (Cambridge, England : 2003)'
_journal_page_first 13485
_journal_page_last 13499
_journal_paper_doi 10.1039/c4dt00704b
_journal_volume 43
_journal_year 2014
_chemical_formula_moiety 'C94 H116 B2 Cu N4 P2 +,P F6 -,2C H Cl3'
_chemical_formula_sum 'C96 H118 B2 Cl6 Cu F6 N4 P3'
_chemical_formula_weight 1832.71
_chemical_name_systematic
;
 ?
;
_space_group_crystal_system monoclinic
_space_group_IT_number 13
_space_group_name_Hall '-P 2yc'
_space_group_name_H-M_alt 'P 1 2/c 1'
_symmetry_space_group_name_Hall '-P 2yc'
_symmetry_space_group_name_H-M 'P 1 2/c 1'
_atom_sites_solution_hydrogens geom
_atom_sites_solution_primary direct
_atom_sites_solution_secondary difmap
_audit_creation_method SHELXL-2013
_cell_angle_alpha 90
_cell_angle_beta 91.672(4)
_cell_angle_gamma 90
_cell_formula_units_Z 2
_cell_length_a 13.7756(6)
_cell_length_b 10.2495(5)
_cell_length_c 33.6122(17)
_cell_measurement_reflns_used 7151
_cell_measurement_temperature 150(2)
_cell_measurement_theta_max 3.00
_cell_measurement_theta_min 28.61
_cell_volume 4743.8(4)
_computing_cell_refinement
;
CrysAlisPro, Agilent Technologies,
Version 1.171.34.49 (release 20-01-2011 CrysAlis171 .NET)
(compiled Jan 20 2011,15:58:25)
;
_computing_data_collection
;
CrysAlisPro, Agilent Technologies,
Version 1.171.34.49 (release 20-01-2011 CrysAlis171 .NET)
(compiled Jan 20 2011,15:58:25)
;
_computing_data_reduction
;
CrysAlisPro, Agilent Technologies,
Version 1.171.34.49 (release 20-01-2011 CrysAlis171 .NET)
(compiled Jan 20 2011,15:58:25)
;
_computing_molecular_graphics 'Bruker SHELXTL'
_computing_publication_material 'Bruker SHELXTL and local programs'
_computing_structure_refinement SHELXL-2013
_computing_structure_solution 'Bruker SHELXTL'
_diffrn_ambient_temperature 150(2)
_diffrn_detector_area_resol_mean 10.3968
_diffrn_measured_fraction_theta_full 0.998
_diffrn_measured_fraction_theta_max 0.990
_diffrn_measurement_device_type 'Oxford Diffraction Gemini A Ultra diffractometer'
_diffrn_measurement_method '\w scans'
_diffrn_radiation_type MoK\a
_diffrn_radiation_wavelength 0.71073
_diffrn_reflns_av_R_equivalents 0.0394
_diffrn_reflns_av_unetI/netI 0.0431
_diffrn_reflns_Laue_measured_fraction_full 0.998
_diffrn_reflns_Laue_measured_fraction_max 0.990
_diffrn_reflns_limit_h_max 16
_diffrn_reflns_limit_h_min -16
_diffrn_reflns_limit_k_max 12
_diffrn_reflns_limit_k_min -12
_diffrn_reflns_limit_l_max 41
_diffrn_reflns_limit_l_min -41
_diffrn_reflns_number 30847
_diffrn_reflns_point_group_measured_fraction_full 0.998
_diffrn_reflns_point_group_measured_fraction_max 0.990
_diffrn_reflns_theta_full 25.242
_diffrn_reflns_theta_max 25.999
_diffrn_reflns_theta_min 3.048
_diffrn_source 'Enhance (Mo) X-ray Source'
_exptl_absorpt_coefficient_mu 0.508
_exptl_absorpt_correction_T_max 0.936
_exptl_absorpt_correction_T_min 0.704
_exptl_absorpt_correction_type multi-scan
_exptl_absorpt_process_details
;
CrysAlisPro, Agilent Technologies,
Version 1.171.34.49 (release 20-01-2011 CrysAlis171 .NET)
(compiled Jan 20 2011,15:58:25)
Empirical absorption correction using spherical harmonics,
 implemented in SCALE3 ABSPACK scaling algorithm.
;
_exptl_crystal_colour orange
_exptl_crystal_density_diffrn 1.283
_exptl_crystal_description block
_exptl_crystal_F_000 1924
_exptl_crystal_size_max 0.700
_exptl_crystal_size_mid 0.240
_exptl_crystal_size_min 0.170
_refine_diff_density_max 1.277
_refine_diff_density_min -0.640
_refine_diff_density_rms 0.075
_refine_ls_extinction_method none
_refine_ls_goodness_of_fit_ref 1.072
_refine_ls_hydrogen_treatment constr
_refine_ls_matrix_type full
_refine_ls_number_parameters 641
_refine_ls_number_reflns 9235
_refine_ls_number_restraints 739
_refine_ls_restrained_S_all 1.174
_refine_ls_R_factor_all 0.1101
_refine_ls_R_factor_gt 0.0827
_refine_ls_shift/su_max 0.000
_refine_ls_shift/su_mean 0.000
_refine_ls_structure_factor_coef Fsqd
_refine_ls_weighting_details 'w=1/[\s^2^(Fo^2^)+(0.0867P)^2^+12.1866P] where P=(Fo^2^+2Fc^2^)/3'
_refine_ls_weighting_scheme calc
_refine_ls_wR_factor_gt 0.2032
_refine_ls_wR_factor_ref 0.2228
_reflns_Friedel_coverage 0.000
_reflns_number_gt 6852
_reflns_number_total 9235
_reflns_threshold_expression 'I > 2\s(I)'
_cod_data_source_file c4dt00704b2.cif
_cod_data_source_block LJH150
_cod_depositor_comments 'Adding full bibliography for 7031428--7031437.cif.'
_cod_database_code 7031431
_shelx_space_group_comment
;
The symmetry employed for this shelxl refinement is uniquely defined
by the following loop, which should always be used as a source of
symmetry information in preference to the above space-group names.
They are only intended as comments.
;
_shelx_estimated_absorpt_t_min 0.717
_shelx_estimated_absorpt_t_max 0.919
_shelxl_version_number 2014-1

loop_
_space_group_symop_operation_xyz
'x, y, z'
'-x, y, -z+1/2'
'-x, -y, -z'
'x, -y, z-1/2'

loop_
_atom_site_label
_atom_site_type_symbol
_atom_site_fract_x
_atom_site_fract_y
_atom_site_fract_z
_atom_site_U_iso_or_equiv
_atom_site_adp_type
_atom_site_occupancy
_atom_site_site_symmetry_order
_atom_site_calc_flag
_atom_site_refinement_flags_posn
_atom_site_refinement_flags_adp
_atom_site_refinement_flags_occupancy
_atom_site_disorder_assembly
_atom_site_disorder_group
Cu Cu 0.5000 0.77805(10) 0.2500 0.0316(3) Uani 0.780(2) 2 d S T P A 1
P1 P 0.39104(11) 0.83435(15) 0.20280(4) 0.0243(3) Uani 0.780(2) 1 d . . P A 1
B B -0.0051(3) 0.2274(5) 0.08918(13) 0.0287(9) Uani 1 1 d . . . . .
N1 N 0.1106(2) 0.2305(3) 0.08744(9) 0.0286(7) Uani 1 1 d . . . . .
N2 N -0.0292(2) 0.3091(3) 0.12709(9) 0.0275(7) Uani 1 1 d . . . . .
C1 C 0.1703(3) 0.1558(4) 0.06608(12) 0.0375(10) Uani 1 1 d . . . . .
C2 C 0.2659(3) 0.2042(4) 0.06883(12) 0.0366(10) Uani 1 1 d . . . . .
C3 C 0.2648(3) 0.3125(4) 0.09317(12) 0.0323(9) Uani 1 1 d . . . . .
C4 C 0.1677(3) 0.3294(4) 0.10525(11) 0.0275(8) Uani 1 1 d . . . . .
C5 C 0.1275(3) 0.4149(4) 0.13206(10) 0.0251(8) Uani 1 1 d . . . . .
C6 C 0.0311(3) 0.4049(4) 0.14372(10) 0.0264(8) Uani 1 1 d . . . . .
C7 C -0.0220(3) 0.4760(4) 0.17206(11) 0.0294(8) Uani 1 1 d . . . . .
C8 C -0.1142(3) 0.4225(4) 0.17206(11) 0.0341(9) Uani 1 1 d . . . . .
C9 C -0.1161(3) 0.3214(4) 0.14371(11) 0.0331(9) Uani 1 1 d . . . . .
C10 C 0.1416(4) 0.0361(6) 0.04313(17) 0.0610(15) Uani 1 1 d . . . . .
H10A H 0.0718 0.0208 0.0456 0.091 Uiso 1 1 calc R U . . .
H10B H 0.1778 -0.0391 0.0537 0.091 Uiso 1 1 calc R U . . .
H10C H 0.1563 0.0483 0.0150 0.091 Uiso 1 1 calc R U . . .
C12 C 0.3584(4) 0.2004(7) 0.00546(16) 0.0645(16) Uani 1 1 d . . . . .
H12A H 0.4146 0.1612 -0.0071 0.097 Uiso 1 1 calc R U . . .
H12B H 0.3660 0.2955 0.0062 0.097 Uiso 1 1 calc R U . . .
H12C H 0.2991 0.1781 -0.0099 0.097 Uiso 1 1 calc R U . . .
C11 C 0.3512(3) 0.1487(5) 0.04753(14) 0.0481(12) Uani 1 1 d . . . . .
H11A H 0.3453 0.0525 0.0466 0.058 Uiso 1 1 calc R U . . .
H11B H 0.4117 0.1703 0.0627 0.058 Uiso 1 1 calc R U . . .
C13 C 0.3524(3) 0.3922(5) 0.10491(15) 0.0475(12) Uani 1 1 d . . . . .
H13A H 0.4095 0.3572 0.0918 0.071 Uiso 1 1 calc R U . . .
H13B H 0.3629 0.3883 0.1339 0.071 Uiso 1 1 calc R U . . .
H13C H 0.3420 0.4830 0.0967 0.071 Uiso 1 1 calc R U . . .
C14 C 0.0122(3) 0.5852(4) 0.19834(12) 0.0397(10) Uani 1 1 d . . . . .
H14A H -0.0414 0.6149 0.2146 0.059 Uiso 1 1 calc R U . . .
H14B H 0.0345 0.6577 0.1819 0.059 Uiso 1 1 calc R U . . .
H14C H 0.0659 0.5548 0.2157 0.059 Uiso 1 1 calc R U . . .
C15 C -0.1984(3) 0.4631(5) 0.19668(13) 0.0435(11) Uani 1 1 d . . . . .
H15A H -0.1731 0.4962 0.2226 0.052 Uiso 1 1 calc R U . . .
H15B H -0.2388 0.3855 0.2019 0.052 Uiso 1 1 calc R U . . .
C16 C -0.2617(4) 0.5669(6) 0.17737(17) 0.0627(15) Uani 1 1 d . . . . .
H16A H -0.3150 0.5883 0.1949 0.094 Uiso 1 1 calc R U . . .
H16B H -0.2883 0.5344 0.1519 0.094 Uiso 1 1 calc R U . . .
H16C H -0.2228 0.6452 0.1728 0.094 Uiso 1 1 calc R U . . .
C17 C -0.2025(3) 0.2416(5) 0.13149(15) 0.0456(11) Uani 1 1 d . . . . .
H17A H -0.1840 0.1784 0.1112 0.068 Uiso 1 1 calc R U . . .
H17B H -0.2536 0.2989 0.1206 0.068 Uiso 1 1 calc R U . . .
H17C H -0.2266 0.1951 0.1547 0.068 Uiso 1 1 calc R U . . .
C18 C -0.0375(3) 0.0774(4) 0.09643(11) 0.0307(9) Uani 1 1 d . . . . .
C19 C -0.1021(3) 0.0060(4) 0.07263(14) 0.0405(10) Uani 1 1 d . . . . .
H19 H -0.1330 0.0469 0.0503 0.049 Uiso 1 1 calc R U . . .
C20 C -0.1228(4) -0.1241(5) 0.08076(17) 0.0509(12) Uani 1 1 d . . . . .
H20 H -0.1663 -0.1716 0.0637 0.061 Uiso 1 1 calc R U . . .
C21 C -0.0801(4) -0.1839(5) 0.11361(18) 0.0612(15) Uani 1 1 d . . . . .
H21 H -0.0936 -0.2728 0.1192 0.073 Uiso 1 1 calc R U . . .
C22 C -0.0187(5) -0.1150(5) 0.13770(17) 0.0626(15) Uani 1 1 d . . . . .
H22 H 0.0103 -0.1556 0.1605 0.075 Uiso 1 1 calc R U . . .
C23 C 0.0021(4) 0.0133(5) 0.12947(14) 0.0477(11) Uani 1 1 d . . . . .
H23 H 0.0450 0.0596 0.1470 0.057 Uiso 1 1 calc R U . . .
C24 C -0.0507(3) 0.3026(4) 0.05050(11) 0.0303(9) Uani 1 1 d . . . . .
C25 C -0.0934(3) 0.4248(4) 0.05337(12) 0.0363(9) Uani 1 1 d . . . . .
H25 H -0.0988 0.4635 0.0789 0.044 Uiso 1 1 calc R U . . .
C26 C -0.1288(3) 0.4926(5) 0.01998(14) 0.0432(11) Uani 1 1 d . . . . .
H26 H -0.1581 0.5758 0.0231 0.052 Uiso 1 1 calc R U . . .
C27 C -0.1215(3) 0.4397(5) -0.01726(13) 0.0447(11) Uani 1 1 d . . . . .
H27 H -0.1453 0.4856 -0.0401 0.054 Uiso 1 1 calc R U . . .
C28 C -0.0791(4) 0.3196(5) -0.02106(13) 0.0494(12) Uani 1 1 d . . . . .
H28 H -0.0731 0.2825 -0.0468 0.059 Uiso 1 1 calc R U . . .
C29 C -0.0452(4) 0.2518(5) 0.01196(13) 0.0434(11) Uani 1 1 d . . . . .
H29 H -0.0172 0.1681 0.0084 0.052 Uiso 1 1 calc R U . . .
C30 C 0.1884(3) 0.5209(4) 0.14927(11) 0.0284(8) Uani 1 1 d . . . . .
C31 C 0.2418(3) 0.5021(4) 0.18470(12) 0.0379(10) Uani 1 1 d . . . . .
H31 H 0.2377 0.4213 0.1984 0.045 Uiso 1 1 calc R U . . .
C32 C 0.2999(3) 0.5990(4) 0.19988(13) 0.0387(10) Uani 1 1 d . . . . .
H32 H 0.3359 0.5849 0.2240 0.046 Uiso 1 1 calc R U . . .
C33 C 0.3069(3) 0.7166(4) 0.18054(12) 0.0363(10) Uani 1 1 d . . . . .
C34 C 0.2529(3) 0.7376(4) 0.14517(13) 0.0408(10) Uani 1 1 d . . . . .
H34 H 0.2569 0.8189 0.1317 0.049 Uiso 1 1 calc R U . . .
C35 C 0.1936(3) 0.6394(4) 0.12980(12) 0.0359(10) Uani 1 1 d . . . . .
H35 H 0.1566 0.6536 0.1059 0.043 Uiso 1 1 calc R U . . .
C36 C 0.4526(3) 0.9019(5) 0.15857(14) 0.0465(11) Uani 1 1 d . . . . .
H36 H 0.4041 0.9256 0.1388 0.056 Uiso 1 1 d R U . A .
C37 C 0.5172(4) 0.7943(6) 0.14186(16) 0.0632(15) Uani 1 1 d . . . . .
H37A H 0.5603 0.7598 0.1635 0.076 Uiso 1 1 calc R U . . .
H37B H 0.4757 0.7217 0.1319 0.076 Uiso 1 1 calc R U . . .
C38 C 0.5774(5) 0.8432(8) 0.1090(2) 0.081(2) Uani 1 1 d . . . . .
H38A H 0.5347 0.8676 0.0860 0.097 Uiso 1 1 calc R U . . .
H38B H 0.6214 0.7729 0.1003 0.097 Uiso 1 1 calc R U . . .
C39 C 0.6372(4) 0.9610(7) 0.1222(2) 0.0761(19) Uani 1 1 d . . . . .
H39A H 0.6835 0.9351 0.1439 0.091 Uiso 1 1 calc R U . . .
H39B H 0.6751 0.9933 0.0997 0.091 Uiso 1 1 calc R U . . .
C40 C 0.5724(4) 1.0677(7) 0.1366(2) 0.0758(19) Uani 1 1 d . . . . .
H40A H 0.6126 1.1429 0.1455 0.091 Uiso 1 1 calc R U . . .
H40B H 0.5291 1.0972 0.1144 0.091 Uiso 1 1 calc R U . . .
C41 C 0.5124(4) 1.0227(5) 0.17027(15) 0.0533(13) Uani 1 1 d . . . . .
H41A H 0.4682 1.0937 0.1781 0.064 Uiso 1 1 calc R U . . .
H41B H 0.5555 1.0017 0.1935 0.064 Uiso 1 1 calc R U . . .
C42 C 0.3132(3) 0.9693(4) 0.22123(13) 0.0379(10) Uani 1 1 d . . . . .
H42 H 0.3564 1.0334 0.2328 0.045 Uiso 1 1 d R U . A .
C43 C 0.2558(3) 0.9143(5) 0.25547(14) 0.0461(11) Uani 1 1 d . . . . .
H43A H 0.3007 0.8703 0.2747 0.055 Uiso 1 1 calc R U . . .
H43B H 0.2089 0.8486 0.2451 0.055 Uiso 1 1 calc R U . . .
C44 C 0.2013(4) 1.0220(6) 0.27669(17) 0.0604(14) Uani 1 1 d . . . . .
H44A H 0.1617 0.9833 0.2978 0.072 Uiso 1 1 calc R U . . .
H44B H 0.2485 1.0829 0.2895 0.072 Uiso 1 1 calc R U . . .
C45 C 0.1361(4) 1.0961(6) 0.2477(2) 0.0686(17) Uani 1 1 d . . . . .
H45A H 0.1046 1.1690 0.2618 0.082 Uiso 1 1 calc R U . . .
H45B H 0.0844 1.0373 0.2372 0.082 Uiso 1 1 calc R U . . .
C46 C 0.1930(4) 1.1497(5) 0.21349(18) 0.0628(15) Uani 1 1 d . . . . .
H46A H 0.2403 1.2151 0.2237 0.075 Uiso 1 1 calc R U . . .
H46B H 0.1480 1.1940 0.1944 0.075 Uiso 1 1 calc R U . . .
C47 C 0.2467(4) 1.0421(5) 0.19218(15) 0.0497(12) Uani 1 1 d . . . . .
H47A H 0.1993 0.9805 0.1799 0.060 Uiso 1 1 calc R U . . .
H47B H 0.2854 1.0804 0.1707 0.060 Uiso 1 1 calc R U . . .
CuX Cu 0.4829(3) 0.8221(5) 0.22979(15) 0.0316(3) Uani 0.1100(11) 1 d . . P A 2
P1X P 0.3786(4) 0.8701(6) 0.19072(17) 0.0243(3) Uani 0.220(2) 1 d . . P A 2
P2 P 0.5000 0.35251(18) 0.2500 0.0447(4) Uani 1 2 d DS TU P . .
F1A F 0.4777(11) 0.3681(19) 0.2036(3) 0.061(3) Uani 0.298(6) 1 d D U P B -1
F2A F 0.3847(7) 0.3459(19) 0.2550(5) 0.069(4) Uani 0.298(6) 1 d D U P B -1
F3A F 0.5134(12) 0.3457(19) 0.2968(3) 0.072(4) Uani 0.298(6) 1 d D U P B -1
F4A F 0.6108(7) 0.3693(18) 0.2443(4) 0.057(3) Uani 0.298(6) 1 d D U P B -1
F5A F 0.5049(17) 0.1993(6) 0.2469(7) 0.039(3) Uani 0.298(6) 1 d D U P B -1
F6A F 0.4911(15) 0.5112(6) 0.2539(6) 0.051(3) Uani 0.298(6) 1 d D U P B -1
F1B F 0.4317(11) 0.3328(19) 0.2099(4) 0.064(4) Uani 0.202(6) 1 d D U P B -2
F2B F 0.4129(10) 0.3936(16) 0.2728(5) 0.079(4) Uani 0.202(6) 1 d D U P B -2
F3B F 0.5747(11) 0.358(2) 0.2847(4) 0.071(4) Uani 0.202(6) 1 d D U P B -2
F4B F 0.5892(9) 0.3018(14) 0.2212(4) 0.066(3) Uani 0.202(6) 1 d D U P B -2
F5B F 0.4806(14) 0.1989(9) 0.2581(6) 0.055(4) Uani 0.202(6) 1 d D U P B -2
F6B F 0.5244(13) 0.4951(10) 0.2354(5) 0.063(4) Uani 0.202(6) 1 d D U P B -2
C48 C -0.3349(4) 0.2943(6) 0.01176(16) 0.0712(15) Uani 1 1 d D U . . .
H48 H -0.2662 0.3096 0.0130 0.085 Uiso 0.543(19) 1 d R U P C 1
H48A H -0.2677 0.3145 0.0168 0.085 Uiso 0.457(19) 1 d R U P C 2
Cl1 Cl -0.35721(13) 0.13799(18) 0.02796(6) 0.0849(5) Uani 1 1 d D U . . .
Cl2 Cl -0.3916(5) 0.3947(8) 0.0504(4) 0.109(2) Uani 0.543(19) 1 d D U P C 1
Cl3 Cl -0.3796(6) 0.3448(16) -0.0324(3) 0.130(4) Uani 0.543(19) 1 d D U P C 1
Cl2A Cl -0.4037(7) 0.4125(7) 0.0280(5) 0.117(3) Uani 0.457(19) 1 d D U P C 2
Cl3A Cl -0.3539(7) 0.2717(10) -0.04259(16) 0.088(2) Uani 0.457(19) 1 d D U P C 2

loop_
_atom_site_aniso_label
_atom_site_aniso_U_11
_atom_site_aniso_U_22
_atom_site_aniso_U_33
_atom_site_aniso_U_23
_atom_site_aniso_U_13
_atom_site_aniso_U_12
Cu 0.0299(5) 0.0351(5) 0.0293(6) 0.000 -0.0079(4) 0.000
P1 0.0327(7) 0.0199(8) 0.0200(8) 0.0055(5) -0.0063(6) -0.0062(6)
B 0.027(2) 0.031(2) 0.028(2) -0.0027(19) -0.0018(17) -0.0089(18)
N1 0.0271(16) 0.0334(18) 0.0251(16) -0.0055(14) -0.0039(12) -0.0061(14)
N2 0.0272(16) 0.0290(17) 0.0260(16) -0.0012(13) -0.0027(13) -0.0081(13)
C1 0.039(2) 0.042(3) 0.030(2) -0.0112(19) -0.0037(17) -0.0049(19)
C2 0.031(2) 0.046(3) 0.033(2) -0.0053(19) -0.0015(16) -0.0013(19)
C3 0.0280(19) 0.036(2) 0.032(2) 0.0003(17) -0.0030(16) -0.0055(17)
C4 0.0284(19) 0.027(2) 0.0269(18) 0.0007(16) -0.0080(15) -0.0077(16)
C5 0.0295(19) 0.027(2) 0.0183(16) 0.0015(15) -0.0073(14) -0.0063(15)
C6 0.0332(19) 0.0245(19) 0.0209(17) 0.0015(15) -0.0071(14) -0.0070(16)
C7 0.037(2) 0.031(2) 0.0200(17) 0.0036(16) -0.0020(15) -0.0036(17)
C8 0.037(2) 0.040(2) 0.0255(19) 0.0034(17) 0.0028(16) -0.0035(18)
C9 0.032(2) 0.039(2) 0.0286(19) 0.0022(18) 0.0004(16) -0.0069(18)
C10 0.048(3) 0.064(4) 0.071(3) -0.041(3) 0.005(3) -0.011(3)
C12 0.049(3) 0.093(5) 0.053(3) -0.010(3) 0.014(2) 0.002(3)
C11 0.032(2) 0.061(3) 0.052(3) -0.015(2) -0.0002(19) 0.000(2)
C13 0.029(2) 0.054(3) 0.059(3) -0.013(2) 0.001(2) -0.010(2)
C14 0.046(2) 0.044(3) 0.029(2) -0.0103(19) -0.0014(18) -0.002(2)
C15 0.042(2) 0.052(3) 0.037(2) -0.002(2) 0.0085(19) -0.002(2)
C16 0.054(3) 0.071(4) 0.064(3) 0.005(3) 0.010(3) 0.016(3)
C17 0.029(2) 0.050(3) 0.058(3) -0.007(2) 0.0021(19) -0.014(2)
C18 0.0288(19) 0.033(2) 0.030(2) -0.0014(17) -0.0008(15) -0.0069(17)
C19 0.037(2) 0.038(2) 0.046(2) -0.002(2) -0.0055(19) -0.0091(19)
C20 0.046(3) 0.036(3) 0.071(3) -0.012(2) 0.009(2) -0.016(2)
C21 0.076(4) 0.033(3) 0.076(4) 0.012(3) 0.030(3) -0.003(3)
C22 0.087(4) 0.043(3) 0.058(3) 0.014(3) -0.004(3) 0.003(3)
C23 0.057(3) 0.042(3) 0.043(3) 0.004(2) -0.010(2) 0.000(2)
C24 0.031(2) 0.031(2) 0.0289(19) 0.0016(16) 0.0003(15) -0.0129(17)
C25 0.037(2) 0.037(2) 0.034(2) -0.0025(18) -0.0052(17) -0.0050(19)
C26 0.038(2) 0.038(3) 0.053(3) 0.007(2) -0.008(2) -0.002(2)
C27 0.043(2) 0.054(3) 0.037(2) 0.017(2) -0.0055(19) -0.013(2)
C28 0.066(3) 0.057(3) 0.025(2) 0.005(2) -0.003(2) -0.001(3)
C29 0.058(3) 0.037(3) 0.035(2) 0.0003(19) -0.003(2) 0.000(2)
C30 0.0289(19) 0.028(2) 0.0284(19) -0.0033(16) -0.0032(15) -0.0051(16)
C31 0.042(2) 0.032(2) 0.039(2) 0.0005(19) -0.0162(18) -0.0040(19)
C32 0.038(2) 0.036(2) 0.042(2) -0.0050(19) -0.0129(18) -0.0041(19)
C33 0.031(2) 0.041(2) 0.037(2) -0.0154(19) 0.0002(17) -0.0089(18)
C34 0.057(3) 0.029(2) 0.037(2) -0.0017(18) 0.003(2) -0.017(2)
C35 0.044(2) 0.035(2) 0.028(2) 0.0011(17) -0.0066(17) -0.0096(19)
C36 0.043(2) 0.057(3) 0.040(2) -0.006(2) 0.0008(19) -0.018(2)
C37 0.066(3) 0.071(4) 0.053(3) -0.021(3) 0.010(3) -0.007(3)
C38 0.067(4) 0.102(5) 0.074(4) -0.018(4) 0.015(3) -0.018(4)
C39 0.042(3) 0.104(5) 0.082(4) 0.003(4) 0.012(3) -0.019(3)
C40 0.052(3) 0.084(5) 0.092(5) 0.020(4) 0.000(3) -0.030(3)
C41 0.046(3) 0.057(3) 0.056(3) -0.005(3) 0.000(2) -0.020(2)
C42 0.035(2) 0.033(2) 0.045(2) -0.0114(19) -0.0019(18) -0.0080(18)
C43 0.045(3) 0.048(3) 0.045(3) -0.002(2) 0.004(2) -0.002(2)
C44 0.056(3) 0.066(4) 0.060(3) -0.012(3) 0.015(3) 0.001(3)
C45 0.041(3) 0.063(4) 0.101(5) -0.030(3) 0.000(3) 0.008(3)
C46 0.061(3) 0.040(3) 0.086(4) -0.005(3) -0.028(3) 0.002(2)
C47 0.053(3) 0.041(3) 0.054(3) -0.004(2) -0.007(2) -0.011(2)
CuX 0.0299(5) 0.0351(5) 0.0293(6) 0.000 -0.0079(4) 0.000
P1X 0.0327(7) 0.0199(8) 0.0200(8) 0.0055(5) -0.0063(6) -0.0062(6)
P2 0.0285(8) 0.0458(10) 0.0589(11) 0.000 -0.0129(7) 0.000
F1A 0.066(7) 0.061(7) 0.055(5) 0.003(5) -0.007(4) 0.009(5)
F2A 0.036(5) 0.057(7) 0.113(8) -0.006(6) 0.004(5) 0.002(5)
F3A 0.106(8) 0.059(7) 0.049(5) -0.013(5) -0.002(5) 0.004(6)
F4A 0.036(5) 0.049(6) 0.085(7) 0.007(5) -0.004(4) 0.006(4)
F5A 0.048(6) 0.044(4) 0.027(6) -0.009(5) 0.015(4) 0.007(5)
F6A 0.037(6) 0.042(4) 0.075(7) -0.003(5) -0.009(5) 0.005(5)
F1B 0.048(7) 0.058(8) 0.084(7) 0.002(6) -0.031(5) 0.016(6)
F2B 0.063(6) 0.081(7) 0.092(7) -0.014(6) 0.003(5) -0.001(6)
F3B 0.065(7) 0.061(8) 0.085(7) 0.009(6) -0.040(5) -0.014(6)
F4B 0.050(6) 0.062(7) 0.085(7) 0.000(6) 0.000(5) -0.009(5)
F5B 0.051(8) 0.058(6) 0.056(8) 0.003(6) -0.010(6) -0.010(6)
F6B 0.054(7) 0.061(6) 0.073(7) 0.008(5) -0.016(6) -0.005(5)
C48 0.050(3) 0.075(4) 0.088(4) 0.019(3) -0.003(3) -0.012(3)
Cl1 0.0740(10) 0.0784(11) 0.1023(13) 0.0116(10) 0.0037(9) -0.0073(9)
Cl2 0.073(3) 0.103(4) 0.152(6) -0.023(4) 0.011(4) 0.012(2)
Cl3 0.095(4) 0.182(9) 0.113(4) 0.073(5) -0.024(3) -0.022(5)
Cl2A 0.091(4) 0.074(3) 0.187(9) -0.006(4) 0.021(6) 0.001(3)
Cl3A 0.086(4) 0.105(5) 0.072(3) 0.026(3) -0.017(2) -0.022(3)

loop_
_atom_type_symbol
_atom_type_description
_atom_type_scat_dispersion_real
_atom_type_scat_dispersion_imag
_atom_type_scat_source
C C 0.0033 0.0016 'International Tables Vol C Tables 4.2.6.8 and 6.1.1.4'
H H 0.0000 0.0000 'International Tables Vol C Tables 4.2.6.8 and 6.1.1.4'
B B 0.0013 0.0007 'International Tables Vol C Tables 4.2.6.8 and 6.1.1.4'
N N 0.0061 0.0033 'International Tables Vol C Tables 4.2.6.8 and 6.1.1.4'
F F 0.0171 0.0103 'International Tables Vol C Tables 4.2.6.8 and 6.1.1.4'
P P 0.1023 0.0942 'International Tables Vol C Tables 4.2.6.8 and 6.1.1.4'
Cu Cu 0.3201 1.2651 'International Tables Vol C Tables 4.2.6.8 and 6.1.1.4'
Cl Cl 0.1484 0.1585 'International Tables Vol C Tables 4.2.6.8 and 6.1.1.4'

loop_
_geom_angle_atom_site_label_1
_geom_angle_atom_site_label_2
_geom_angle_atom_site_label_3
_geom_angle
_geom_angle_site_symmetry_3
P1 Cu P1 149.98(9) 2_655
Cu P1 C33 121.92(17) .
Cu P1 C36 110.55(16) .
Cu P1 C42 109.71(15) .
C33 P1 C36 102.6(2) .
C33 P1 C42 105.3(2) .
C36 P1 C42 105.6(2) .
N1 B N2 104.8(3) .
N1 B C18 107.6(3) .
N1 B C24 109.0(3) .
N2 B C18 108.5(3) .
N2 B C24 108.2(3) .
C18 B C24 118.0(3) .
B N1 C1 129.4(3) .
B N1 C4 123.0(3) .
C1 N1 C4 107.1(3) .
B N2 C6 124.3(3) .
B N2 C9 127.0(3) .
C6 N2 C9 107.2(3) .
N1 C1 C2 110.5(4) .
N1 C1 C10 125.8(4) .
C2 C1 C10 123.8(4) .
C1 C2 C3 107.2(4) .
C1 C2 C11 125.3(4) .
C3 C2 C11 127.4(4) .
C2 C3 C4 107.1(3) .
C2 C3 C13 124.9(4) .
C4 C3 C13 128.0(4) .
N1 C4 C3 108.1(3) .
N1 C4 C5 120.3(3) .
C3 C4 C5 131.4(3) .
C4 C5 C6 122.5(3) .
C4 C5 C30 119.1(3) .
C6 C5 C30 118.4(3) .
N2 C6 C5 119.9(3) .
N2 C6 C7 108.6(3) .
C5 C6 C7 131.5(3) .
C6 C7 C8 106.7(3) .
C6 C7 C14 128.5(4) .
C8 C7 C14 124.8(4) .
C7 C8 C9 106.9(3) .
C7 C8 C15 127.8(4) .
C9 C8 C15 125.2(4) .
N2 C9 C8 110.6(3) .
N2 C9 C17 123.2(4) .
C8 C9 C17 126.1(4) .
C1 C10 H10A 109.5 .
C1 C10 H10B 109.5 .
C1 C10 H10C 109.5 .
H10A C10 H10B 109.5 .
H10A C10 H10C 109.5 .
H10B C10 H10C 109.5 .
H12A C12 H12B 109.5 .
H12A C12 H12C 109.5 .
H12A C12 C11 109.5 .
H12B C12 H12C 109.5 .
H12B C12 C11 109.5 .
H12C C12 C11 109.5 .
C2 C11 C12 112.6(4) .
C2 C11 H11A 109.1 .
C2 C11 H11B 109.1 .
C12 C11 H11A 109.1 .
C12 C11 H11B 109.1 .
H11A C11 H11B 107.8 .
C3 C13 H13A 109.5 .
C3 C13 H13B 109.5 .
C3 C13 H13C 109.5 .
H13A C13 H13B 109.5 .
H13A C13 H13C 109.5 .
H13B C13 H13C 109.5 .
C7 C14 H14A 109.5 .
C7 C14 H14B 109.5 .
C7 C14 H14C 109.5 .
H14A C14 H14B 109.5 .
H14A C14 H14C 109.5 .
H14B C14 H14C 109.5 .
C8 C15 H15A 108.8 .
C8 C15 H15B 108.8 .
C8 C15 C16 113.8(4) .
H15A C15 H15B 107.7 .
H15A C15 C16 108.8 .
H15B C15 C16 108.8 .
C15 C16 H16A 109.5 .
C15 C16 H16B 109.5 .
C15 C16 H16C 109.5 .
H16A C16 H16B 109.5 .
H16A C16 H16C 109.5 .
H16B C16 H16C 109.5 .
C9 C17 H17A 109.5 .
C9 C17 H17B 109.5 .
C9 C17 H17C 109.5 .
H17A C17 H17B 109.5 .
H17A C17 H17C 109.5 .
H17B C17 H17C 109.5 .
B C18 C19 126.0(4) .
B C18 C23 117.8(4) .
C19 C18 C23 116.2(4) .
C18 C19 H19 119.2 .
C18 C19 C20 121.6(4) .
H19 C19 C20 119.2 .
C19 C20 H20 120.1 .
C19 C20 C21 119.8(5) .
H20 C20 C21 120.1 .
C20 C21 H21 120.3 .
C20 C21 C22 119.5(5) .
H21 C21 C22 120.3 .
C21 C22 H22 119.7 .
C21 C22 C23 120.6(5) .
H22 C22 C23 119.7 .
C18 C23 C22 122.3(5) .
C18 C23 H23 118.9 .
C22 C23 H23 118.9 .
B C24 C25 121.8(4) .
B C24 C29 122.4(4) .
C25 C24 C29 115.7(4) .
C24 C25 H25 118.9 .
C24 C25 C26 122.1(4) .
H25 C25 C26 118.9 .
C25 C26 H26 119.9 .
C25 C26 C27 120.3(4) .
H26 C26 C27 119.9 .
C26 C27 H27 120.5 .
C26 C27 C28 118.9(4) .
H27 C27 C28 120.5 .
C27 C28 H28 119.6 .
C27 C28 C29 120.8(4) .
H28 C28 C29 119.6 .
C24 C29 C28 122.1(4) .
C24 C29 H29 119.0 .
C28 C29 H29 119.0 .
C5 C30 C31 120.7(4) .
C5 C30 C35 119.8(3) .
C31 C30 C35 119.4(4) .
C30 C31 H31 119.7 .
C30 C31 C32 120.5(4) .
H31 C31 C32 119.7 .
C31 C32 H32 119.7 .
C31 C32 C33 120.7(4) .
H32 C32 C33 119.7 .
P1 C33 C32 116.1(3) .
P1 C33 C34 124.3(3) .
C32 C33 C34 119.5(4) .
C33 C34 H34 120.1 .
C33 C34 C35 119.8(4) .
H34 C34 C35 120.1 .
C30 C35 C34 120.0(4) .
C30 C35 H35 120.0 .
C34 C35 H35 120.0 .
P1 C36 H36 108.8 .
P1 C36 C37 107.9(4) .
P1 C36 C41 110.4(3) .
H36 C36 C37 109.2 .
H36 C36 C41 109.4 .
C37 C36 C41 111.2(4) .
C36 C37 H37A 109.3 .
C36 C37 H37B 109.3 .
C36 C37 C38 111.8(5) .
H37A C37 H37B 107.9 .
H37A C37 C38 109.3 .
H37B C37 C38 109.3 .
C37 C38 H38A 109.4 .
C37 C38 H38B 109.4 .
C37 C38 C39 111.0(5) .
H38A C38 H38B 108.0 .
H38A C38 C39 109.4 .
H38B C38 C39 109.4 .
C38 C39 H39A 109.5 .
C38 C39 H39B 109.5 .
C38 C39 C40 110.5(5) .
H39A C39 H39B 108.1 .
H39A C39 C40 109.5 .
H39B C39 C40 109.5 .
C39 C40 H40A 109.3 .
C39 C40 H40B 109.3 .
C39 C40 C41 111.5(5) .
H40A C40 H40B 108.0 .
H40A C40 C41 109.3 .
H40B C40 C41 109.3 .
C36 C41 C40 111.2(5) .
C36 C41 H41A 109.4 .
C36 C41 H41B 109.4 .
C40 C41 H41A 109.4 .
C40 C41 H41B 109.4 .
H41A C41 H41B 108.0 .
P1 C42 H42 106.6 .
P1 C42 C43 107.0(3) .
P1 C42 C47 119.6(3) .
H42 C42 C43 106.1 .
H42 C42 C47 106.2 .
C43 C42 C47 110.6(4) .
C42 C43 H43A 109.4 .
C42 C43 H43B 109.4 .
C42 C43 C44 111.1(4) .
H43A C43 H43B 108.0 .
H43A C43 C44 109.4 .
H43B C43 C44 109.4 .
C43 C44 H44A 109.5 .
C43 C44 H44B 109.5 .
C43 C44 C45 110.8(4) .
H44A C44 H44B 108.1 .
H44A C44 C45 109.5 .
H44B C44 C45 109.5 .
C44 C45 H45A 109.4 .
C44 C45 H45B 109.4 .
C44 C45 C46 111.1(4) .
H45A C45 H45B 108.0 .
H45A C45 C46 109.4 .
H45B C45 C46 109.4 .
C45 C46 H46A 109.3 .
C45 C46 H46B 109.3 .
C45 C46 C47 111.4(4) .
H46A C46 H46B 108.0 .
H46A C46 C47 109.3 .
H46B C46 C47 109.3 .
C42 C47 C46 110.3(4) .
C42 C47 H47A 109.6 .
C42 C47 H47B 109.6 .
C46 C47 H47A 109.6 .
C46 C47 H47B 109.6 .
H47A C47 H47B 108.1 .
F1A P2 F2A 86.8(7) .
F1A P2 F3A 174.5(8) .
F1A P2 F4A 91.8(7) .
F1A P2 F5A 92.5(7) .
F1A P2 F6A 88.1(6) .
F2A P2 F3A 88.9(7) .
F2A P2 F4A 175.9(6) .
F2A P2 F5A 90.5(6) .
F2A P2 F6A 87.5(6) .
F3A P2 F4A 92.3(7) .
F3A P2 F5A 91.0(6) .
F3A P2 F6A 88.3(6) .
F4A P2 F5A 93.4(7) .
F4A P2 F6A 88.6(6) .
F5A P2 F6A 177.9(9) .
F1B P2 F2B 90.4(7) .
F1B P2 F3B 171.7(8) .
F1B P2 F4B 84.1(6) .
F1B P2 F5B 85.7(6) .
F1B P2 F6B 88.9(6) .
F2B P2 F3B 97.4(7) .
F2B P2 F4B 174.4(8) .
F2B P2 F5B 92.7(7) .
F2B P2 F6B 94.5(7) .
F3B P2 F4B 88.0(7) .
F3B P2 F5B 91.0(7) .
F3B P2 F6B 93.3(7) .
F4B P2 F5B 85.6(6) .
F4B P2 F6B 86.6(6) .
F5B P2 F6B 171.0(8) .
H48 C48 Cl1 108.8 .
H48 C48 Cl2 108.3 .
H48 C48 Cl3 109.0 .
Cl1 C48 Cl2 102.3(4) .
Cl1 C48 Cl3 120.3(6) .
Cl2 C48 Cl3 107.5(5) .
H48A C48 Cl1 108.9 .
H48A C48 Cl2A 110.2 .
H48A C48 Cl3A 108.1 .
Cl1 C48 Cl2A 118.1(5) .
Cl1 C48 Cl3A 100.0(4) .
Cl2A C48 Cl3A 110.8(5) .

loop_
_geom_bond_atom_site_label_1
_geom_bond_atom_site_label_2
_geom_bond_distance
_geom_bond_site_symmetry_2
Cu P1 2.2280(15) .
Cu P1 2.2279(15) 2_655
P1 C33 1.819(4) .
P1 C36 1.866(5) .
P1 C42 1.867(5) .
B N1 1.597(5) .
B N2 1.568(5) .
B C18 1.622(6) .
B C24 1.622(6) .
N1 C1 1.346(5) .
N1 C4 1.406(5) .
N2 C6 1.393(5) .
N2 C9 1.341(5) .
C1 C2 1.407(6) .
C1 C10 1.496(6) .
C2 C3 1.380(6) .
C2 C11 1.505(6) .
C3 C4 1.419(5) .
C3 C13 1.500(6) .
C4 C5 1.384(5) .
C5 C6 1.400(5) .
C5 C30 1.480(5) .
C6 C7 1.419(5) .
C7 C8 1.383(6) .
C7 C14 1.494(6) .
C8 C9 1.408(6) .
C8 C15 1.503(6) .
C9 C17 1.492(6) .
C10 H10A 0.980 .
C10 H10B 0.980 .
C10 H10C 0.980 .
C12 H12A 0.980 .
C12 H12B 0.980 .
C12 H12C 0.980 .
C12 C11 1.516(7) .
C11 H11A 0.990 .
C11 H11B 0.990 .
C13 H13A 0.980 .
C13 H13B 0.980 .
C13 H13C 0.980 .
C14 H14A 0.980 .
C14 H14B 0.980 .
C14 H14C 0.980 .
C15 H15A 0.990 .
C15 H15B 0.990 .
C15 C16 1.510(7) .
C16 H16A 0.980 .
C16 H16B 0.980 .
C16 H16C 0.980 .
C17 H17A 0.980 .
C17 H17B 0.980 .
C17 H17C 0.980 .
C18 C19 1.388(6) .
C18 C23 1.388(6) .
C19 H19 0.950 .
C19 C20 1.392(7) .
C20 H20 0.950 .
C20 C21 1.380(8) .
C21 H21 0.950 .
C21 C22 1.352(8) .
C22 H22 0.950 .
C22 C23 1.376(7) .
C23 H23 0.950 .
C24 C25 1.389(6) .
C24 C29 1.400(6) .
C25 H25 0.950 .
C25 C26 1.396(6) .
C26 H26 0.950 .
C26 C27 1.370(7) .
C27 H27 0.950 .
C27 C28 1.370(7) .
C28 H28 0.950 .
C28 C29 1.379(6) .
C29 H29 0.950 .
C30 C31 1.395(5) .
C30 C35 1.383(6) .
C31 H31 0.950 .
C31 C32 1.365(6) .
C32 H32 0.950 .
C32 C33 1.374(6) .
C33 C34 1.401(6) .
C34 H34 0.950 .
C34 C35 1.386(6) .
C35 H35 0.950 .
C36 H36 0.960 .
C36 C37 1.534(7) .
C36 C41 1.532(6) .
C37 H37A 0.990 .
C37 H37B 0.990 .
C37 C38 1.488(8) .
C38 H38A 0.990 .
C38 H38B 0.990 .
C38 C39 1.521(9) .
C39 H39A 0.990 .
C39 H39B 0.990 .
C39 C40 1.501(9) .
C40 H40A 0.990 .
C40 H40B 0.990 .
C40 C41 1.492(7) .
C41 H41A 0.990 .
C41 H41B 0.990 .
C42 H42 0.9601 .
C42 C43 1.524(6) .
C42 C47 1.516(7) .
C43 H43A 0.990 .
C43 H43B 0.990 .
C43 C44 1.524(7) .
C44 H44A 0.990 .
C44 H44B 0.990 .
C44 C45 1.510(8) .
C45 H45A 0.990 .
C45 H45B 0.990 .
C45 C46 1.514(9) .
C46 H46A 0.990 .
C46 H46B 0.990 .
C46 C47 1.519(7) .
C47 H47A 0.990 .
C47 H47B 0.990 .
P2 F1A 1.590(10) .
P2 F2A 1.604(10) .
P2 F3A 1.580(10) .
P2 F4A 1.554(10) .
P2 F5A 1.575(7) .
P2 F6A 1.636(7) .
P2 F1B 1.634(10) .
P2 F2B 1.503(9) .
P2 F3B 1.534(10) .
P2 F4B 1.670(9) .
P2 F5B 1.621(9) .
P2 F6B 1.581(9) .
C48 H48 0.960 .
C48 H48A 0.960 .
C48 Cl1 1.723(6) .
C48 Cl2 1.847(8) .
C48 Cl3 1.673(7) .
C48 Cl2A 1.641(8) .
C48 Cl3A 1.853(7) .

loop_
_geom_torsion_atom_site_label_1
_geom_torsion_atom_site_label_2
_geom_torsion_atom_site_label_3
_geom_torsion_atom_site_label_4
_geom_torsion
N2 B N1 C1 165.1(4)
N2 B N1 C4 -24.1(5)
C18 B N1 C1 49.7(5)
C18 B N1 C4 -139.5(3)
C24 B N1 C1 -79.3(5)
C24 B N1 C4 91.5(4)
N1 B N2 C6 24.4(5)
N1 B N2 C9 -171.3(4)
C18 B N2 C6 139.2(3)
C18 B N2 C9 -56.6(5)
C24 B N2 C6 -91.7(4)
C24 B N2 C9 72.5(5)
B N1 C1 C2 171.1(4)
B N1 C1 C10 -10.2(7)
C4 N1 C1 C2 -0.9(5)
C4 N1 C1 C10 177.9(5)
N1 C1 C2 C3 0.5(5)
N1 C1 C2 C11 -177.4(4)
C10 C1 C2 C3 -178.3(5)
C10 C1 C2 C11 3.8(8)
C1 C2 C3 C4 0.1(5)
C1 C2 C3 C13 178.3(4)
C11 C2 C3 C4 178.0(4)
C11 C2 C3 C13 -3.8(7)
B N1 C4 C3 -171.7(3)
B N1 C4 C5 13.2(5)
C1 N1 C4 C3 1.0(4)
C1 N1 C4 C5 -174.2(4)
C2 C3 C4 N1 -0.6(4)
C2 C3 C4 C5 173.8(4)
C13 C3 C4 N1 -178.8(4)
C13 C3 C4 C5 -4.4(7)
N1 C4 C5 C6 2.3(6)
N1 C4 C5 C30 -177.9(3)
C3 C4 C5 C6 -171.5(4)
C3 C4 C5 C30 8.3(6)
B N2 C6 C5 -13.6(5)
B N2 C6 C7 168.0(3)
C9 N2 C6 C5 179.5(3)
C9 N2 C6 C7 1.0(4)
C4 C5 C6 N2 -2.4(5)
C4 C5 C6 C7 175.7(4)
C30 C5 C6 N2 177.8(3)
C30 C5 C6 C7 -4.1(6)
N2 C6 C7 C8 -0.3(4)
N2 C6 C7 C14 178.1(4)
C5 C6 C7 C8 -178.6(4)
C5 C6 C7 C14 -0.2(7)
C6 C7 C8 C9 -0.5(4)
C6 C7 C8 C15 -179.7(4)
C14 C7 C8 C9 -179.0(4)
C14 C7 C8 C15 1.9(7)
B N2 C9 C8 -167.9(4)
B N2 C9 C17 9.2(6)
C6 N2 C9 C8 -1.4(4)
C6 N2 C9 C17 175.7(4)
C7 C8 C9 N2 1.2(5)
C7 C8 C9 C17 -175.8(4)
C15 C8 C9 N2 -179.6(4)
C15 C8 C9 C17 3.4(7)
C1 C2 C11 C12 84.4(6)
C3 C2 C11 C12 -93.1(6)
C7 C8 C15 C16 89.4(6)
C9 C8 C15 C16 -89.6(6)
N1 B C18 C19 -124.4(4)
N1 B C18 C23 56.0(5)
N2 B C18 C19 122.8(4)
N2 B C18 C23 -56.9(5)
C24 B C18 C19 -0.6(6)
C24 B C18 C23 179.7(4)
B C18 C19 C20 177.9(4)
C23 C18 C19 C20 -2.4(6)
C18 C19 C20 C21 1.3(7)
C19 C20 C21 C22 0.3(8)
C20 C21 C22 C23 -0.7(9)
C21 C22 C23 C18 -0.5(9)
B C18 C23 C22 -178.3(5)
C19 C18 C23 C22 2.0(7)
N1 B C24 C25 -107.3(4)
N1 B C24 C29 69.3(5)
N2 B C24 C25 6.0(5)
N2 B C24 C29 -177.3(4)
C18 B C24 C25 129.6(4)
C18 B C24 C29 -53.7(5)
B C24 C25 C26 177.0(4)
C29 C24 C25 C26 0.1(6)
C24 C25 C26 C27 -0.5(7)
C25 C26 C27 C28 0.1(7)
C26 C27 C28 C29 0.6(7)
C27 C28 C29 C24 -1.1(8)
B C24 C29 C28 -176.2(4)
C25 C24 C29 C28 0.7(6)
C4 C5 C30 C31 -90.7(5)
C4 C5 C30 C35 88.4(5)
C6 C5 C30 C31 89.2(5)
C6 C5 C30 C35 -91.8(5)
C5 C30 C31 C32 178.2(4)
C35 C30 C31 C32 -0.9(6)
C30 C31 C32 C33 -0.1(7)
C31 C32 C33 P1 -177.3(3)
C31 C32 C33 C34 0.8(7)
Cu P1 C33 C32 13.3(4)
Cu P1 C33 C34 -164.7(3)
C36 P1 C33 C32 137.5(4)
C36 P1 C33 C34 -40.5(4)
C42 P1 C33 C32 -112.3(4)
C42 P1 C33 C34 69.7(4)
P1 C33 C34 C35 177.4(3)
C32 C33 C34 C35 -0.6(7)
C5 C30 C35 C34 -178.0(4)
C31 C30 C35 C34 1.1(6)
C33 C34 C35 C30 -0.4(7)
Cu P1 C36 C37 61.9(3)
Cu P1 C36 C41 -59.7(4)
C33 P1 C36 C37 -69.5(4)
C33 P1 C36 C41 168.8(4)
C42 P1 C36 C37 -179.5(3)
C42 P1 C36 C41 58.8(4)
P1 C36 C37 C38 -174.0(4)
C41 C36 C37 C38 -52.8(6)
C36 C37 C38 C39 55.0(7)
C37 C38 C39 C40 -57.5(8)
C38 C39 C40 C41 58.2(7)
C39 C40 C41 C36 -56.2(6)
P1 C36 C41 C40 172.5(4)
C37 C36 C41 C40 52.8(6)
Cu P1 C42 C43 -65.1(3)
Cu P1 C42 C47 168.3(3)
C33 P1 C42 C43 67.7(3)
C33 P1 C42 C47 -58.8(4)
C36 P1 C42 C43 175.7(3)
C36 P1 C42 C47 49.2(4)
P1 C42 C43 C44 171.5(3)
C47 C42 C43 C44 -56.8(5)
C42 C43 C44 C45 56.0(6)
C43 C44 C45 C46 -55.5(6)
C44 C45 C46 C47 56.3(6)
P1 C42 C47 C46 -178.3(3)
C43 C42 C47 C46 56.8(5)
C45 C46 C47 C42 -56.8(5)
